data_7714910
loop_
_publ_author_name
'Pavun, Anna'
'Niess, Raffael'
'Scheibel, Lucas A.'
'Seidl, Michael'
'Hohloch, Stephan'

_publ_section_title
;
 A mesoionic carbene stabilized nickel(II) hydroxide complex: a facile
 precursor for C-H activation chemistry.
;
_journal_issue 6
_journal_name_full 'Dalton transactions (Cambridge, England : 2003)'
_journal_page_first 2749
_journal_page_last 2761
_journal_paper_doi 10.1039/d3dt03746k
_journal_volume 53
_journal_year 2024
_chemical_formula_moiety 'C32 H38 N10 Ni, C H2 Cl2'
_chemical_formula_sum 'C33 H40 Cl2 N10 Ni'
_chemical_formula_weight 706.36
_space_group_crystal_system triclinic
_space_group_IT_number 2
_space_group_name_Hall '-P 1'
_space_group_name_H-M_alt 'P -1'
_atom_sites_solution_hydrogens geom
_atom_sites_solution_primary dual
_audit_creation_date 2022-09-01
_audit_creation_method
;
Olex2 1.5
(compiled 2022.04.07 svn.rca3783a0 for OlexSys, GUI svn.r6498)
;
_audit_update_record
;
2023-09-12 deposited with the CCDC.	2024-01-04 downloaded from the CCDC.
;
_cell_angle_alpha 77.721(7)
_cell_angle_beta 85.348(7)
_cell_angle_gamma 79.973(7)
_cell_formula_units_Z 2
_cell_length_a 7.7265(16)
_cell_length_b 13.252(2)
_cell_length_c 16.223(3)
_cell_measurement_reflns_used 2439
_cell_measurement_temperature 103.00
_cell_measurement_theta_max 27.279
_cell_measurement_theta_min 2.241
_cell_volume 1596.6(5)
_computing_cell_refinement 'SAINT V8.40B (?, 2016)'
_computing_data_reduction 'SAINT V8.40B (?, 2016)'
_computing_molecular_graphics 'Olex2 1.5 (Dolomanov et al., 2009)'
_computing_publication_material 'Olex2 1.5 (Dolomanov et al., 2009)'
_computing_structure_refinement 'SHELXL 2019/2 (Sheldrick, 2015)'
_computing_structure_solution 'SHELXT  (Sheldrick, 2015)'
_diffrn_ambient_temperature 103.00
_diffrn_measured_fraction_theta_full 0.980
_diffrn_measured_fraction_theta_max 0.980
_diffrn_measurement_device_type 'Bruker D8 Quest, Photon III'
_diffrn_measurement_method '\f and \w scans'
_diffrn_radiation_type MoK\a
_diffrn_radiation_wavelength 0.71073
_diffrn_reflns_av_unetI/netI 0.0670
_diffrn_reflns_Laue_measured_fraction_full 0.980
_diffrn_reflns_Laue_measured_fraction_max 0.980
_diffrn_reflns_limit_h_max 9
_diffrn_reflns_limit_h_min -9
_diffrn_reflns_limit_k_max 15
_diffrn_reflns_limit_k_min -15
_diffrn_reflns_limit_l_max 19
_diffrn_reflns_limit_l_min 0
_diffrn_reflns_number 5579
_diffrn_reflns_point_group_measured_fraction_full 0.980
_diffrn_reflns_point_group_measured_fraction_max 0.980
_diffrn_reflns_theta_full 24.999
_diffrn_reflns_theta_max 24.999
_diffrn_reflns_theta_min 2.241
_diffrn_source_current 1.0
_diffrn_source_power 0.05
_diffrn_source_voltage 50.0
_diffrn_standards_number 0
_exptl_absorpt_coefficient_mu 0.818
_exptl_absorpt_correction_type none
_exptl_absorpt_process_details
;
 TWINABS-2012/1 (Bruker,2012) was used for absorption correction.
 
For component 1:
 wR2(int) was 0.1083 before and 0.0859 after correction.
 The Ratio of minimum to maximum transmission is 0.76.

Final HKLF 4 output contains 41783 reflections, Rint = 0.0975
 (10413 with I > 3sig(I), Rint = 0.0508)
;
_exptl_crystal_colour yellow
_exptl_crystal_colour_primary yellow
_exptl_crystal_density_diffrn 1.469
_exptl_crystal_description plate
_exptl_crystal_F_000 740
_exptl_crystal_size_max 0.15
_exptl_crystal_size_mid 0.14
_exptl_crystal_size_min 0.01
_refine_diff_density_max 0.501
_refine_diff_density_min -0.476
_refine_diff_density_rms 0.086
_refine_ls_extinction_method none
_refine_ls_goodness_of_fit_ref 1.228
_refine_ls_hydrogen_treatment constr
_refine_ls_matrix_type full
_refine_ls_number_parameters 441
_refine_ls_number_reflns 5579
_refine_ls_number_restraints 18
_refine_ls_restrained_S_all 1.226
_refine_ls_R_factor_all 0.0782
_refine_ls_R_factor_gt 0.0694
_refine_ls_shift/su_max 0.000
_refine_ls_shift/su_mean 0.000
_refine_ls_structure_factor_coef Fsqd
_refine_ls_weighting_details 'w=1/[\s^2^(Fo^2^)+(0.0022P)^2^+3.8208P] where P=(Fo^2^+2Fc^2^)/3'
_refine_ls_weighting_scheme calc
_refine_ls_wR_factor_gt 0.1090
_refine_ls_wR_factor_ref 0.1116
_reflns_Friedel_coverage 0.000
_reflns_number_gt 5098
_reflns_number_total 5579
_reflns_threshold_expression 'I > 2\s(I)'
_cod_data_source_file d3dt03746k2.cif
_cod_data_source_block sh_092n_0m_4
_cod_depositor_comments 'Adding full bibliography for 7714908--7714920.cif.'
_cod_original_cell_volume 1596.7(5)
_cod_database_code 7714910
_shelx_shelxl_version_number 2019/2
_shelx_space_group_comment
;
The symmetry employed for this shelxl refinement is uniquely defined
by the following loop, which should always be used as a source of
symmetry information in preference to the above space-group names.
They are only intended as comments.
;
_shelx_estimated_absorpt_t_max 0.992
_shelx_estimated_absorpt_t_min 0.887
_olex2_refinement_description
;
1. Twinned data refinement
 Scales: 0.6966(12)
 0.3034(12)
2. Fixed Uiso
 At 1.2 times of:
  All C(H) groups, All C(H,H) groups, All C(H,H,H,H) groups
 At 1.5 times of:
  All C(H,H,H) groups
3. Uiso/Uaniso restraints and constraints
Uanis(C8A) \\sim Ueq, Uanis(C10A) \\sim Ueq, Uanis(C12) \\sim Ueq: with sigma
of 0.001 and sigma for terminal atoms of 0.002
4. Others
 Sof(H6BC)=Sof(H6BD)=Sof(H12C)=Sof(H12D)=Sof(C10A)=Sof(H10C)=Sof(H10D)=
 Sof(C8A)=Sof(H8AA)=Sof(H8AB)=1-FVAR(1)
 Sof(H6AA)=Sof(H6AB)=Sof(H12A)=Sof(H12B)=Sof(C8)=Sof(H8A)=Sof(H8B)=Sof(C10)=
 Sof(H10A)=Sof(H10B)=FVAR(1)
5.a Secondary CH2 refined with riding coordinates:
 C6(H6AA,H6AB), C6(H6BC,H6BD), C11(H11A,H11B), C5(H5A,H5B), C9(H9A,H9B),
 C7(H7A,H7B), C12(H12A,H12B), C12(H12C,H12D), C100(H10E,H10F), C8(H8A,H8B),
 C10(H10A,H10B), C10A(H10C,H10D), C8A(H8AA,H8AB)
5.b Aromatic/amide H refined with riding coordinates:
 C20(H20), C15(H15), C22(H22), C17(H17)
5.c Idealised Me refined as rotating group:
 C30(H30A,H30B,H30C), C26(H26A,H26B,H26C), C27(H27A,H27B,H27C), C28(H28A,H28B,
 H28C), C32(H32A,H32B,H32C), C31(H31A,H31B,H31C)
;
_olex2_submission_special_instructions 'No special instructions were received'

loop_
_space_group_symop_operation_xyz
'x, y, z'
'-x, -y, -z'

loop_
_atom_site_label
_atom_site_type_symbol
_atom_site_fract_x
_atom_site_fract_y
_atom_site_fract_z
_atom_site_U_iso_or_equiv
_atom_site_adp_type
_atom_site_occupancy
_atom_site_site_symmetry_order
_atom_site_calc_flag
_atom_site_refinement_flags_posn
_atom_site_refinement_flags_adp
_atom_site_refinement_flags_occupancy
_atom_site_disorder_assembly
_atom_site_disorder_group
Ni1 Ni 0.43177(8) 0.77991(5) 0.50090(5) 0.01425(16) Uani 1 1 d . . . . .
Cl11 Cl 0.0661(2) 0.63037(14) 0.86784(10) 0.0396(4) Uani 1 1 d . . . . .
Cl10 Cl -0.1420(2) 0.79547(14) 0.94494(11) 0.0394(4) Uani 1 1 d . . . . .
N6 N 0.7606(6) 0.5162(4) 0.4548(3) 0.0173(11) Uani 1 1 d . . . . .
N10 N 0.4602(6) 0.7550(3) 0.6174(3) 0.0145(10) Uani 1 1 d . . . . .
N2 N 0.6253(6) 0.5661(3) 0.5586(3) 0.0161(10) Uani 1 1 d . . . . .
N5 N 0.1995(6) 1.0909(3) 0.4687(3) 0.0151(10) Uani 1 1 d . . . . .
N1 N 0.3057(5) 0.9744(3) 0.5651(3) 0.0130(10) Uani 1 1 d . . . . .
N3 N 0.2359(6) 1.0761(4) 0.5489(3) 0.0174(11) Uani 1 1 d . . . . .
N12 N 0.2204(7) 0.7755(4) 0.3788(3) 0.0254(11) Uani 1 1 d . . . . .
N4 N 0.7331(6) 0.4833(4) 0.5370(3) 0.0182(11) Uani 1 1 d . . . . .
N11 N 0.3676(6) 0.7872(4) 0.3881(3) 0.0257(12) Uani 1 1 d . . . . .
N13 N 0.0803(8) 0.7663(5) 0.3642(3) 0.0370(13) Uani 1 1 d . . . . .
C13 C 0.4083(6) 0.8234(4) 0.6712(3) 0.0116(11) Uani 1 1 d . . . . .
C24 C 0.5117(7) 0.6598(4) 0.6683(3) 0.0143(11) Uani 1 1 d . . . . .
C19 C 0.4877(6) 0.6635(4) 0.7556(3) 0.0124(11) Uani 1 1 d . . . . .
C6 C 0.7084(7) 0.6656(4) 0.3360(3) 0.0152(12) Uani 1 1 d . . . . .
H6AA H 0.723034 0.739026 0.333321 0.018 Uiso 0.661(18) 1 calc R U P A 1
H6AB H 0.605664 0.666290 0.303083 0.018 Uiso 0.661(18) 1 calc R U P A 1
H6BC H 0.781905 0.720237 0.334463 0.018 Uiso 0.339(18) 1 calc R U P A 2
H6BD H 0.594361 0.700623 0.311958 0.018 Uiso 0.339(18) 1 calc R U P A 2
C18 C 0.4219(6) 0.7729(4) 0.7568(3) 0.0142(11) Uani 1 1 d . . . . .
C21 C 0.5951(7) 0.4783(4) 0.7942(3) 0.0152(11) Uani 1 1 d . . . . .
C3 C 0.2445(7) 1.0045(4) 0.4338(3) 0.0153(12) Uani 1 1 d . . . . .
C14 C 0.3402(7) 0.9294(4) 0.6514(3) 0.0143(11) Uani 1 1 d . . . . .
C23 C 0.5856(7) 0.5645(4) 0.6464(3) 0.0145(11) Uani 1 1 d . . . . .
C20 C 0.5293(7) 0.5737(4) 0.8163(3) 0.0158(11) Uani 1 1 d . . . . .
H20 H 0.512569 0.577425 0.874364 0.019 Uiso 1 1 calc R U . . .
C15 C 0.2993(7) 0.9846(4) 0.7144(3) 0.0140(11) Uani 1 1 d . . . . .
H15 H 0.256174 1.057498 0.700027 0.017 Uiso 1 1 calc R U . . .
C22 C 0.6245(7) 0.4766(4) 0.7077(3) 0.0173(12) Uani 1 1 d . . . . .
H22 H 0.672837 0.412414 0.691401 0.021 Uiso 1 1 calc R U . . .
C4 C 0.6766(7) 0.6142(4) 0.4250(3) 0.0163(12) Uani 1 1 d . . . . .
C16 C 0.3192(7) 0.9368(4) 0.8002(3) 0.0173(12) Uani 1 1 d . . . . .
C17 C 0.3781(7) 0.8300(4) 0.8201(4) 0.0171(12) Uani 1 1 d . . . . .
H17 H 0.388549 0.795477 0.877527 0.021 Uiso 1 1 calc R U . . .
C2 C 0.5829(6) 0.6501(4) 0.4933(4) 0.0154(11) Uani 1 1 d . . . . .
C1 C 0.3166(6) 0.9237(4) 0.4993(4) 0.0149(10) Uani 1 1 d . . . . .
C11 C 0.1180(7) 1.1967(4) 0.4272(3) 0.0200(12) Uani 1 1 d . . . . .
H11A H 0.208853 1.242634 0.412394 0.024 Uiso 1 1 calc R U . . .
H11B H 0.028699 1.226877 0.466329 0.024 Uiso 1 1 calc R U . . .
C29 C 0.6328(8) 0.3797(4) 0.8633(3) 0.0203(12) Uani 1 1 d . . . . .
C25 C 0.2757(7) 1.0061(4) 0.8664(3) 0.0193(12) Uani 1 1 d . . . . .
C5 C 0.2037(7) 1.0107(4) 0.3442(3) 0.0208(13) Uani 1 1 d . . . . .
H5A H 0.103863 0.973187 0.343291 0.025 Uiso 1 1 calc R U . . .
H5B H 0.306864 0.975218 0.315259 0.025 Uiso 1 1 calc R U . . .
C30 C 0.7070(7) 0.2813(4) 0.8277(4) 0.0215(13) Uani 1 1 d . . . . .
H30A H 0.624253 0.270891 0.788812 0.032 Uiso 1 1 calc R U . . .
H30B H 0.723861 0.220282 0.874247 0.032 Uiso 1 1 calc R U . . .
H30C H 0.820144 0.290201 0.797506 0.032 Uiso 1 1 calc R U . . .
C9 C 0.0331(7) 1.1910(4) 0.3490(4) 0.0232(13) Uani 1 1 d . . . . .
H9A H 0.001073 1.262450 0.314983 0.028 Uiso 1 1 calc R U . . .
H9B H -0.076291 1.160701 0.364789 0.028 Uiso 1 1 calc R U . . .
C7 C 0.1568(8) 1.1239(5) 0.2961(4) 0.0237(14) Uani 1 1 d . . . . .
H7A H 0.265957 1.154398 0.280288 0.028 Uiso 1 1 calc R U . . .
H7B H 0.099884 1.124454 0.243432 0.028 Uiso 1 1 calc R U . . .
C26 C 0.4049(9) 1.0844(5) 0.8524(4) 0.0278(14) Uani 1 1 d . . . . .
H26A H 0.525704 1.046400 0.855694 0.042 Uiso 1 1 calc R U . . .
H26B H 0.382057 1.126836 0.895946 0.042 Uiso 1 1 calc R U . . .
H26C H 0.389679 1.130130 0.796551 0.042 Uiso 1 1 calc R U . . .
C27 C 0.0884(8) 1.0658(5) 0.8569(4) 0.0307(15) Uani 1 1 d . . . . .
H27A H 0.078852 1.111479 0.800790 0.046 Uiso 1 1 calc R U . . .
H27B H 0.060308 1.108318 0.900237 0.046 Uiso 1 1 calc R U . . .
H27C H 0.005714 1.016034 0.863436 0.046 Uiso 1 1 calc R U . . .
C28 C 0.2918(8) 0.9420(4) 0.9562(3) 0.0233(13) Uani 1 1 d . . . . .
H28A H 0.212909 0.889758 0.965682 0.035 Uiso 1 1 calc R U . . .
H28B H 0.259326 0.988472 0.996520 0.035 Uiso 1 1 calc R U . . .
H28C H 0.413376 0.906568 0.964184 0.035 Uiso 1 1 calc R U . . .
C12 C 0.8731(7) 0.4455(4) 0.4074(4) 0.0213(13) Uani 1 1 d . U . . .
H12A H 0.832264 0.376872 0.419648 0.026 Uiso 0.661(18) 1 calc R U P A 1
H12B H 0.995331 0.434507 0.425662 0.026 Uiso 0.661(18) 1 calc R U P A 1
H12C H 0.803884 0.399043 0.388591 0.026 Uiso 0.339(18) 1 calc R U P A 2
H12D H 0.968549 0.401957 0.442399 0.026 Uiso 0.339(18) 1 calc R U P A 2
C32 C 0.4627(9) 0.3598(5) 0.9146(4) 0.0353(17) Uani 1 1 d . . . . .
H32A H 0.410910 0.422011 0.936989 0.053 Uiso 1 1 calc R U . . .
H32B H 0.488674 0.299989 0.961560 0.053 Uiso 1 1 calc R U . . .
H32C H 0.379399 0.344590 0.878235 0.053 Uiso 1 1 calc R U . . .
C31 C 0.7685(9) 0.3948(5) 0.9221(4) 0.0359(17) Uani 1 1 d . . . . .
H31A H 0.876456 0.409434 0.889096 0.054 Uiso 1 1 calc R U . . .
H31B H 0.795149 0.330973 0.965369 0.054 Uiso 1 1 calc R U . . .
H31C H 0.720269 0.453615 0.949361 0.054 Uiso 1 1 calc R U . . .
C100 C -0.1392(9) 0.6776(6) 0.9103(5) 0.0481(19) Uani 1 1 d . . . . .
H10E H -0.173096 0.624076 0.958561 0.058 Uiso 1 1 calc R U . . .
H10F H -0.227784 0.689303 0.867031 0.058 Uiso 1 1 calc R U . . .
C8 C 0.8744(14) 0.6072(7) 0.2975(6) 0.022(3) Uani 0.661(18) 1 d . . P A 1
H8A H 0.883560 0.635481 0.236026 0.027 Uiso 0.661(18) 1 calc R U P A 1
H8B H 0.979704 0.618909 0.322865 0.027 Uiso 0.661(18) 1 calc R U P A 1
C10 C 0.8696(13) 0.4901(7) 0.3129(5) 0.019(3) Uani 0.661(18) 1 d . . P A 1
H10A H 0.761352 0.477920 0.290457 0.022 Uiso 0.661(18) 1 calc R U P A 1
H10B H 0.972377 0.454921 0.283533 0.022 Uiso 0.661(18) 1 calc R U P A 1
C10A C 0.950(3) 0.5191(16) 0.3301(12) 0.024(5) Uani 0.339(18) 1 d . U P A 2
H10C H 1.023318 0.562528 0.349920 0.029 Uiso 0.339(18) 1 calc R U P A 2
H10D H 1.024753 0.476664 0.293400 0.029 Uiso 0.339(18) 1 calc R U P A 2
C8A C 0.800(3) 0.5889(15) 0.2807(12) 0.023(5) Uani 0.339(18) 1 d . U P A 2
H8AA H 0.716312 0.546371 0.267939 0.028 Uiso 0.339(18) 1 calc R U P A 2
H8AB H 0.846484 0.627762 0.226739 0.028 Uiso 0.339(18) 1 calc R U P A 2

loop_
_atom_site_aniso_label
_atom_site_aniso_U_11
_atom_site_aniso_U_22
_atom_site_aniso_U_33
_atom_site_aniso_U_23
_atom_site_aniso_U_13
_atom_site_aniso_U_12
Ni1 0.0139(3) 0.0186(4) 0.0103(3) -0.0038(4) -0.0016(4) -0.0012(3)
Cl11 0.0343(9) 0.0585(12) 0.0288(9) -0.0152(8) 0.0028(7) -0.0095(9)
Cl10 0.0447(10) 0.0443(10) 0.0335(9) -0.0127(8) 0.0021(8) -0.0143(8)
N6 0.024(3) 0.021(3) 0.008(3) -0.005(2) 0.001(2) -0.006(2)
N10 0.014(2) 0.017(2) 0.013(2) -0.004(2) 0.0009(19) -0.0069(19)
N2 0.017(2) 0.019(2) 0.014(2) -0.005(2) 0.002(2) -0.0060(19)
N5 0.012(2) 0.016(2) 0.017(2) 0.0018(18) 0.0017(18) -0.0085(18)
N1 0.006(2) 0.016(2) 0.014(2) 0.0026(19) 0.0012(19) -0.0009(18)
N3 0.016(2) 0.026(3) 0.009(3) 0.001(2) -0.0041(19) -0.004(2)
N12 0.034(3) 0.026(3) 0.018(3) -0.010(2) -0.004(2) -0.003(2)
N4 0.019(2) 0.019(3) 0.019(3) -0.009(2) 0.002(2) -0.005(2)
N11 0.026(3) 0.036(3) 0.015(3) -0.011(2) -0.006(2) 0.007(2)
N13 0.036(3) 0.045(4) 0.038(3) -0.019(3) -0.008(3) -0.009(3)
C13 0.009(2) 0.019(3) 0.009(3) -0.005(2) 0.001(2) -0.007(2)
C24 0.013(3) 0.013(3) 0.016(3) 0.001(2) -0.001(2) -0.004(2)
C19 0.009(2) 0.017(3) 0.014(3) -0.006(2) 0.000(2) -0.005(2)
C6 0.019(3) 0.016(3) 0.012(3) -0.004(2) 0.001(2) -0.006(2)
C18 0.010(3) 0.017(3) 0.017(3) -0.003(2) 0.000(2) -0.006(2)
C21 0.014(3) 0.014(3) 0.016(3) 0.000(2) 0.000(2) -0.004(2)
C3 0.005(3) 0.022(3) 0.018(3) 0.000(2) 0.002(2) -0.008(2)
C14 0.014(3) 0.016(3) 0.012(3) 0.004(2) -0.005(2) -0.005(2)
C23 0.011(3) 0.021(3) 0.013(3) -0.001(2) -0.001(2) -0.009(2)
C20 0.019(3) 0.018(3) 0.011(3) -0.002(2) -0.002(2) -0.004(2)
C15 0.013(3) 0.009(3) 0.019(3) 0.000(2) 0.000(2) -0.002(2)
C22 0.015(3) 0.018(3) 0.018(3) -0.004(2) 0.001(2) 0.001(2)
C4 0.013(3) 0.019(3) 0.019(3) -0.008(2) 0.001(2) -0.003(2)
C16 0.016(3) 0.018(3) 0.018(3) -0.004(2) 0.002(2) -0.004(2)
C17 0.016(3) 0.019(3) 0.015(3) 0.000(2) -0.006(2) -0.005(2)
C2 0.013(2) 0.019(3) 0.016(3) 0.000(3) -0.005(3) -0.008(2)
C1 0.011(2) 0.020(3) 0.015(3) -0.006(3) 0.002(3) -0.0044(19)
C11 0.017(3) 0.017(3) 0.022(3) 0.003(2) 0.000(2) -0.002(2)
C29 0.030(3) 0.016(3) 0.014(3) -0.003(2) 0.002(3) -0.003(2)
C25 0.026(3) 0.016(3) 0.015(3) 0.001(2) -0.003(2) -0.004(2)
C5 0.019(3) 0.026(3) 0.017(3) -0.001(3) -0.010(2) -0.002(2)
C30 0.026(3) 0.018(3) 0.018(3) -0.001(2) -0.001(3) -0.002(2)
C9 0.019(3) 0.021(3) 0.027(3) 0.006(3) -0.010(3) -0.006(2)
C7 0.024(3) 0.030(3) 0.015(3) 0.006(2) -0.009(3) -0.009(3)
C26 0.047(4) 0.023(3) 0.017(3) -0.006(3) -0.005(3) -0.014(3)
C27 0.034(4) 0.035(4) 0.020(3) -0.009(3) -0.004(3) 0.008(3)
C28 0.034(3) 0.021(3) 0.018(3) -0.009(2) 0.000(3) -0.008(3)
C12 0.0215(15) 0.0213(15) 0.0211(15) -0.0057(10) 0.0001(10) -0.0021(10)
C32 0.047(4) 0.019(3) 0.034(4) -0.002(3) 0.022(3) -0.005(3)
C31 0.061(5) 0.020(3) 0.024(4) 0.006(3) -0.015(3) -0.006(3)
C100 0.041(4) 0.059(5) 0.054(5) -0.024(4) 0.014(4) -0.026(4)
C8 0.026(6) 0.029(6) 0.015(5) -0.005(4) 0.003(4) -0.013(4)
C10 0.022(5) 0.018(5) 0.021(5) -0.012(4) 0.010(4) -0.009(4)
C10A 0.024(6) 0.024(6) 0.024(6) -0.0050(15) -0.0012(11) -0.0039(13)
C8A 0.023(5) 0.023(5) 0.023(5) -0.0048(15) -0.0011(11) -0.0039(13)

loop_
_atom_type_symbol
_atom_type_description
_atom_type_scat_dispersion_real
_atom_type_scat_dispersion_imag
_atom_type_scat_source
C C 0.0033 0.0016 'International Tables Vol C Tables 4.2.6.8 and 6.1.1.4'
H H 0.0000 0.0000 'International Tables Vol C Tables 4.2.6.8 and 6.1.1.4'
Cl Cl 0.1484 0.1585 'International Tables Vol C Tables 4.2.6.8 and 6.1.1.4'
N N 0.0061 0.0033 'International Tables Vol C Tables 4.2.6.8 and 6.1.1.4'
Ni Ni 0.3393 1.1124 'International Tables Vol C Tables 4.2.6.8 and 6.1.1.4'

loop_
_geom_angle_atom_site_label_1
_geom_angle_atom_site_label_2
_geom_angle_atom_site_label_3
_geom_angle
_geom_angle_site_symmetry_1
_geom_angle_site_symmetry_3
_geom_angle_publ_flag
N10 Ni1 N11 168.4(2) . . ?
N10 Ni1 C2 90.7(2) . . ?
N10 Ni1 C1 91.9(2) . . ?
N11 Ni1 C2 87.7(2) . . ?
N11 Ni1 C1 91.8(2) . . ?
C2 Ni1 C1 169.2(2) . . ?
N4 N6 C4 113.7(5) . . ?
N4 N6 C12 118.4(5) . . ?
C4 N6 C12 127.9(5) . . ?
C13 N10 Ni1 127.7(4) . . ?
C24 N10 Ni1 126.0(4) . . ?
C24 N10 C13 105.6(4) . . ?
N4 N2 C23 117.9(4) . . ?
N4 N2 C2 115.4(4) . . ?
C2 N2 C23 126.1(5) . . ?
N3 N5 C3 114.6(5) . . ?
N3 N5 C11 117.7(5) . . ?
C3 N5 C11 127.7(5) . . ?
N3 N1 C14 115.7(4) . . ?
N3 N1 C1 116.3(4) . . ?
C1 N1 C14 127.6(5) . . ?
N5 N3 N1 101.5(4) . . ?
N13 N12 N11 175.6(6) . . ?
N6 N4 N2 102.0(5) . . ?
N12 N11 Ni1 117.3(4) . . ?
N10 C13 C18 112.2(4) . . ?
N10 C13 C14 128.7(5) . . ?
C14 C13 C18 119.1(5) . . ?
N10 C24 C19 112.4(4) . . ?
N10 C24 C23 129.5(5) . . ?
C23 C24 C19 118.1(5) . . ?
C24 C19 C18 104.5(4) . . ?
C20 C19 C24 120.3(5) . . ?
C20 C19 C18 135.2(5) . . ?
H6AA C6 H6AB 108.1 . . ?
H6BC C6 H6BD 107.8 . . ?
C4 C6 H6AA 109.6 . . ?
C4 C6 H6AB 109.6 . . ?
C4 C6 H6BC 108.9 . . ?
C4 C6 H6BD 108.9 . . ?
C4 C6 C8 110.4(5) . . ?
C4 C6 C8A 113.2(8) . . ?
C8 C6 H6AA 109.6 . . ?
C8 C6 H6AB 109.6 . . ?
C8A C6 H6BC 108.9 . . ?
C8A C6 H6BD 108.9 . . ?
C13 C18 C19 105.3(5) . . ?
C17 C18 C13 120.3(5) . . ?
C17 C18 C19 134.4(5) . . ?
C20 C21 C22 117.7(5) . . ?
C20 C21 C29 119.7(5) . . ?
C22 C21 C29 122.5(5) . . ?
N5 C3 C1 105.6(5) . . ?
N5 C3 C5 119.5(5) . . ?
C1 C3 C5 134.8(5) . . ?
C13 C14 N1 117.4(5) . . ?
C15 C14 N1 122.6(5) . . ?
C15 C14 C13 119.8(5) . . ?
C24 C23 N2 116.6(5) . . ?
C22 C23 N2 122.9(5) . . ?
C22 C23 C24 120.3(5) . . ?
C19 C20 C21 121.3(5) . . ?
C19 C20 H20 119.4 . . ?
C21 C20 H20 119.4 . . ?
C14 C15 H15 119.0 . . ?
C14 C15 C16 121.9(5) . . ?
C16 C15 H15 119.0 . . ?
C21 C22 H22 119.0 . . ?
C23 C22 C21 122.1(5) . . ?
C23 C22 H22 119.0 . . ?
N6 C4 C6 120.0(5) . . ?
N6 C4 C2 107.3(5) . . ?
C2 C4 C6 132.5(5) . . ?
C15 C16 C25 118.2(5) . . ?
C17 C16 C15 118.1(5) . . ?
C17 C16 C25 123.6(5) . . ?
C18 C17 H17 119.7 . . ?
C16 C17 C18 120.6(5) . . ?
C16 C17 H17 119.7 . . ?
N2 C2 Ni1 126.7(4) . . ?
N2 C2 C4 101.6(4) . . ?
C4 C2 Ni1 131.8(4) . . ?
N1 C1 Ni1 125.4(4) . . ?
N1 C1 C3 101.9(4) . . ?
C3 C1 Ni1 132.3(4) . . ?
N5 C11 H11A 109.7 . . ?
N5 C11 H11B 109.7 . . ?
N5 C11 C9 109.7(4) . . ?
H11A C11 H11B 108.2 . . ?
C9 C11 H11A 109.7 . . ?
C9 C11 H11B 109.7 . . ?
C21 C29 C30 112.8(4) . . ?
C21 C29 C31 109.5(5) . . ?
C30 C29 C31 107.8(5) . . ?
C32 C29 C21 109.6(5) . . ?
C32 C29 C30 107.7(5) . . ?
C32 C29 C31 109.4(5) . . ?
C26 C25 C16 108.7(4) . . ?
C27 C25 C16 109.9(5) . . ?
C27 C25 C26 109.2(5) . . ?
C28 C25 C16 111.9(4) . . ?
C28 C25 C26 108.4(5) . . ?
C28 C25 C27 108.7(5) . . ?
C3 C5 H5A 109.1 . . ?
C3 C5 H5B 109.1 . . ?
C3 C5 C7 112.3(5) . . ?
H5A C5 H5B 107.9 . . ?
C7 C5 H5A 109.1 . . ?
C7 C5 H5B 109.1 . . ?
C29 C30 H30A 109.5 . . ?
C29 C30 H30B 109.5 . . ?
C29 C30 H30C 109.5 . . ?
H30A C30 H30B 109.5 . . ?
H30A C30 H30C 109.5 . . ?
H30B C30 H30C 109.5 . . ?
C11 C9 H9A 109.4 . . ?
C11 C9 H9B 109.4 . . ?
C11 C9 C7 111.0(5) . . ?
H9A C9 H9B 108.0 . . ?
C7 C9 H9A 109.4 . . ?
C7 C9 H9B 109.4 . . ?
C5 C7 H7A 109.3 . . ?
C5 C7 H7B 109.3 . . ?
C9 C7 C5 111.7(5) . . ?
C9 C7 H7A 109.3 . . ?
C9 C7 H7B 109.3 . . ?
H7A C7 H7B 107.9 . . ?
C25 C26 H26A 109.5 . . ?
C25 C26 H26B 109.5 . . ?
C25 C26 H26C 109.5 . . ?
H26A C26 H26B 109.5 . . ?
H26A C26 H26C 109.5 . . ?
H26B C26 H26C 109.5 . . ?
C25 C27 H27A 109.5 . . ?
C25 C27 H27B 109.5 . . ?
C25 C27 H27C 109.5 . . ?
H27A C27 H27B 109.5 . . ?
H27A C27 H27C 109.5 . . ?
H27B C27 H27C 109.5 . . ?
C25 C28 H28A 109.5 . . ?
C25 C28 H28B 109.5 . . ?
C25 C28 H28C 109.5 . . ?
H28A C28 H28B 109.5 . . ?
H28A C28 H28C 109.5 . . ?
H28B C28 H28C 109.5 . . ?
N6 C12 H12A 109.4 . . ?
N6 C12 H12B 109.4 . . ?
N6 C12 H12C 110.8 . . ?
N6 C12 H12D 110.8 . . ?
N6 C12 C10 111.0(5) . . ?
N6 C12 C10A 104.8(8) . . ?
H12A C12 H12B 108.0 . . ?
H12C C12 H12D 108.9 . . ?
C10 C12 H12A 109.4 . . ?
C10 C12 H12B 109.4 . . ?
C10A C12 H12C 110.8 . . ?
C10A C12 H12D 110.8 . . ?
C29 C32 H32A 109.5 . . ?
C29 C32 H32B 109.5 . . ?
C29 C32 H32C 109.5 . . ?
H32A C32 H32B 109.5 . . ?
H32A C32 H32C 109.5 . . ?
H32B C32 H32C 109.5 . . ?
C29 C31 H31A 109.5 . . ?
C29 C31 H31B 109.5 . . ?
C29 C31 H31C 109.5 . . ?
H31A C31 H31B 109.5 . . ?
H31A C31 H31C 109.5 . . ?
H31B C31 H31C 109.5 . . ?
Cl11 C100 Cl10 112.9(4) . . ?
Cl11 C100 H10E 109.0 . . ?
Cl11 C100 H10F 109.0 . . ?
Cl10 C100 H10E 109.0 . . ?
Cl10 C100 H10F 109.0 . . ?
H10E C100 H10F 107.8 . . ?
C6 C8 H8A 109.4 . . ?
C6 C8 H8B 109.4 . . ?
H8A C8 H8B 108.0 . . ?
C10 C8 C6 111.2(8) . . ?
C10 C8 H8A 109.4 . . ?
C10 C8 H8B 109.4 . . ?
C12 C10 C8 109.0(8) . . ?
C12 C10 H10A 109.9 . . ?
C12 C10 H10B 109.9 . . ?
C8 C10 H10A 109.9 . . ?
C8 C10 H10B 109.9 . . ?
H10A C10 H10B 108.3 . . ?
C12 C10A H10C 109.8 . . ?
C12 C10A H10D 109.8 . . ?
H10C C10A H10D 108.2 . . ?
C8A C10A C12 109.5(17) . . ?
C8A C10A H10C 109.8 . . ?
C8A C10A H10D 109.8 . . ?
C6 C8A H8AA 110.3 . . ?
C6 C8A H8AB 110.3 . . ?
C10A C8A C6 107.1(17) . . ?
C10A C8A H8AA 110.3 . . ?
C10A C8A H8AB 110.3 . . ?
H8AA C8A H8AB 108.6 . . ?

loop_
_geom_bond_atom_site_label_1
_geom_bond_atom_site_label_2
_geom_bond_distance
_geom_bond_site_symmetry_2
_geom_bond_publ_flag
Ni1 N10 1.872(4) . ?
Ni1 N11 1.913(5) . ?
Ni1 C2 1.925(5) . ?
Ni1 C1 1.954(5) . ?
Cl11 C100 1.745(7) . ?
Cl10 C100 1.765(8) . ?
N6 N4 1.324(6) . ?
N6 C4 1.353(7) . ?
N6 C12 1.462(7) . ?
N10 C13 1.377(6) . ?
N10 C24 1.366(7) . ?
N2 N4 1.348(6) . ?
N2 C23 1.430(7) . ?
N2 C2 1.376(7) . ?
N5 N3 1.319(6) . ?
N5 C3 1.364(7) . ?
N5 C11 1.474(7) . ?
N1 N3 1.340(6) . ?
N1 C14 1.428(7) . ?
N1 C1 1.367(7) . ?
N12 N11 1.200(7) . ?
N12 N13 1.158(7) . ?
C13 C18 1.411(7) . ?
C13 C14 1.390(7) . ?
C24 C19 1.424(7) . ?
C24 C23 1.398(7) . ?
C19 C18 1.454(7) . ?
C19 C20 1.382(7) . ?
C6 H6AA 0.9900 . ?
C6 H6AB 0.9900 . ?
C6 H6BC 0.9900 . ?
C6 H6BD 0.9900 . ?
C6 C4 1.480(7) . ?
C6 C8 1.538(10) . ?
C6 C8A 1.543(19) . ?
C18 C17 1.388(7) . ?
C21 C20 1.389(7) . ?
C21 C22 1.407(7) . ?
C21 C29 1.532(7) . ?
C3 C1 1.410(8) . ?
C3 C5 1.495(7) . ?
C14 C15 1.366(7) . ?
C23 C22 1.368(7) . ?
C20 H20 0.9500 . ?
C15 H15 0.9500 . ?
C15 C16 1.410(7) . ?
C22 H22 0.9500 . ?
C4 C2 1.398(8) . ?
C16 C17 1.386(7) . ?
C16 C25 1.538(7) . ?
C17 H17 0.9500 . ?
C11 H11A 0.9900 . ?
C11 H11B 0.9900 . ?
C11 C9 1.497(8) . ?
C29 C30 1.538(7) . ?
C29 C32 1.530(8) . ?
C29 C31 1.538(8) . ?
C25 C26 1.533(8) . ?
C25 C27 1.527(8) . ?
C25 C28 1.525(8) . ?
C5 H5A 0.9900 . ?
C5 H5B 0.9900 . ?
C5 C7 1.533(7) . ?
C30 H30A 0.9800 . ?
C30 H30B 0.9800 . ?
C30 H30C 0.9800 . ?
C9 H9A 0.9900 . ?
C9 H9B 0.9900 . ?
C9 C7 1.528(8) . ?
C7 H7A 0.9900 . ?
C7 H7B 0.9900 . ?
C26 H26A 0.9800 . ?
C26 H26B 0.9800 . ?
C26 H26C 0.9800 . ?
C27 H27A 0.9800 . ?
C27 H27B 0.9800 . ?
C27 H27C 0.9800 . ?
C28 H28A 0.9800 . ?
C28 H28B 0.9800 . ?
C28 H28C 0.9800 . ?
C12 H12A 0.9900 . ?
C12 H12B 0.9900 . ?
C12 H12C 0.9900 . ?
C12 H12D 0.9900 . ?
C12 C10 1.521(10) . ?
C12 C10A 1.559(19) . ?
C32 H32A 0.9800 . ?
C32 H32B 0.9800 . ?
C32 H32C 0.9800 . ?
C31 H31A 0.9800 . ?
C31 H31B 0.9800 . ?
C31 H31C 0.9800 . ?
C100 H10E 0.9900 . ?
C100 H10F 0.9900 . ?
C8 H8A 0.9900 . ?
C8 H8B 0.9900 . ?
C8 C10 1.525(14) . ?
C10 H10A 0.9900 . ?
C10 H10B 0.9900 . ?
C10A H10C 0.9900 . ?
C10A H10D 0.9900 . ?
C10A C8A 1.51(3) . ?
C8A H8AA 0.9900 . ?
C8A H8AB 0.9900 . ?

loop_
_geom_torsion_atom_site_label_1
_geom_torsion_atom_site_label_2
_geom_torsion_atom_site_label_3
_geom_torsion_atom_site_label_4
_geom_torsion
_geom_torsion_site_symmetry_1
_geom_torsion_site_symmetry_2
_geom_torsion_site_symmetry_3
_geom_torsion_site_symmetry_4
_geom_torsion_publ_flag
Ni1 N10 C13 C18 169.2(3) . . . . ?
Ni1 N10 C13 C14 -7.5(7) . . . . ?
Ni1 N10 C24 C19 -168.4(3) . . . . ?
Ni1 N10 C24 C23 13.4(8) . . . . ?
N6 C4 C2 Ni1 -179.3(4) . . . . ?
N6 C4 C2 N2 0.6(5) . . . . ?
N6 C12 C10 C8 41.1(9) . . . . ?
N6 C12 C10A C8A -57.3(19) . . . . ?
N10 C13 C18 C19 -0.1(6) . . . . ?
N10 C13 C18 C17 178.9(4) . . . . ?
N10 C13 C14 N1 5.1(8) . . . . ?
N10 C13 C14 C15 -178.8(5) . . . . ?
N10 C24 C19 C18 -2.5(6) . . . . ?
N10 C24 C19 C20 178.6(4) . . . . ?
N10 C24 C23 N2 4.7(8) . . . . ?
N10 C24 C23 C22 -178.4(5) . . . . ?
N2 C23 C22 C21 175.6(5) . . . . ?
N5 C3 C1 Ni1 -173.6(4) . . . . ?
N5 C3 C1 N1 -0.5(5) . . . . ?
N5 C3 C5 C7 14.7(7) . . . . ?
N5 C11 C9 C7 -47.1(6) . . . . ?
N1 C14 C15 C16 174.0(5) . . . . ?
N3 N5 C3 C1 0.8(6) . . . . ?
N3 N5 C3 C5 177.8(5) . . . . ?
N3 N5 C11 C9 -161.2(5) . . . . ?
N3 N1 C14 C13 178.4(4) . . . . ?
N3 N1 C14 C15 2.4(7) . . . . ?
N3 N1 C1 Ni1 173.8(3) . . . . ?
N3 N1 C1 C3 0.1(6) . . . . ?
N4 N6 C4 C6 174.0(5) . . . . ?
N4 N6 C4 C2 -0.6(6) . . . . ?
N4 N6 C12 C10 172.3(6) . . . . ?
N4 N6 C12 C10A -153.7(10) . . . . ?
N4 N2 C23 C24 164.5(4) . . . . ?
N4 N2 C23 C22 -12.3(7) . . . . ?
N4 N2 C2 Ni1 179.4(4) . . . . ?
N4 N2 C2 C4 -0.5(5) . . . . ?
N11 Ni1 N10 C13 -107.8(10) . . . . ?
N11 Ni1 N10 C24 60.9(12) . . . . ?
C13 N10 C24 C19 2.4(5) . . . . ?
C13 N10 C24 C23 -175.9(5) . . . . ?
C13 C18 C17 C16 0.6(8) . . . . ?
C13 C14 C15 C16 -1.9(8) . . . . ?
C24 N10 C13 C18 -1.4(5) . . . . ?
C24 N10 C13 C14 -178.1(5) . . . . ?
C24 C19 C18 C13 1.5(5) . . . . ?
C24 C19 C18 C17 -177.3(6) . . . . ?
C24 C19 C20 C21 0.0(8) . . . . ?
C24 C23 C22 C21 -1.0(8) . . . . ?
C19 C24 C23 N2 -173.5(4) . . . . ?
C19 C24 C23 C22 3.4(8) . . . . ?
C19 C18 C17 C16 179.2(5) . . . . ?
C6 C4 C2 Ni1 7.1(9) . . . . ?
C6 C4 C2 N2 -173.1(6) . . . . ?
C6 C8 C10 C12 -64.4(11) . . . . ?
C18 C13 C14 N1 -171.5(4) . . . . ?
C18 C13 C14 C15 4.7(7) . . . . ?
C18 C19 C20 C21 -178.5(5) . . . . ?
C3 N5 N3 N1 -0.7(5) . . . . ?
C3 N5 C11 C9 19.4(7) . . . . ?
C3 C5 C7 C9 -43.5(6) . . . . ?
C14 N1 N3 N5 -172.5(4) . . . . ?
C14 N1 C1 Ni1 -14.3(7) . . . . ?
C14 N1 C1 C3 172.0(5) . . . . ?
C14 C13 C18 C19 177.0(4) . . . . ?
C14 C13 C18 C17 -4.0(7) . . . . ?
C14 C15 C16 C17 -1.6(8) . . . . ?
C14 C15 C16 C25 178.0(5) . . . . ?
C23 N2 N4 N6 -171.7(4) . . . . ?
C23 N2 C2 Ni1 -9.5(7) . . . . ?
C23 N2 C2 C4 170.6(5) . . . . ?
C23 C24 C19 C18 176.0(4) . . . . ?
C23 C24 C19 C20 -2.9(7) . . . . ?
C20 C19 C18 C13 -179.9(6) . . . . ?
C20 C19 C18 C17 1.4(10) . . . . ?
C20 C21 C22 C23 -1.9(8) . . . . ?
C20 C21 C29 C30 -179.3(5) . . . . ?
C20 C21 C29 C32 60.6(6) . . . . ?
C20 C21 C29 C31 -59.3(7) . . . . ?
C15 C16 C17 C18 2.2(8) . . . . ?
C15 C16 C25 C26 -64.2(6) . . . . ?
C15 C16 C25 C27 55.3(6) . . . . ?
C15 C16 C25 C28 176.1(5) . . . . ?
C22 C21 C20 C19 2.4(8) . . . . ?
C22 C21 C29 C30 0.7(7) . . . . ?
C22 C21 C29 C32 -119.3(6) . . . . ?
C22 C21 C29 C31 120.7(6) . . . . ?
C4 N6 N4 N2 0.2(6) . . . . ?
C4 N6 C12 C10 -7.4(9) . . . . ?
C4 N6 C12 C10A 26.7(12) . . . . ?
C4 C6 C8 C10 50.2(10) . . . . ?
C4 C6 C8A C10A -45(2) . . . . ?
C17 C16 C25 C26 115.4(6) . . . . ?
C17 C16 C25 C27 -125.2(6) . . . . ?
C17 C16 C25 C28 -4.3(7) . . . . ?
C2 Ni1 N10 C13 170.0(4) . . . . ?
C2 Ni1 N10 C24 -21.3(4) . . . . ?
C2 N2 N4 N6 0.2(6) . . . . ?
C2 N2 C23 C24 -6.4(7) . . . . ?
C2 N2 C23 C22 176.8(5) . . . . ?
C1 Ni1 N10 C13 0.4(4) . . . . ?
C1 Ni1 N10 C24 169.2(4) . . . . ?
C1 N1 N3 N5 0.4(5) . . . . ?
C1 N1 C14 C13 6.4(7) . . . . ?
C1 N1 C14 C15 -169.6(5) . . . . ?
C1 C3 C5 C7 -169.3(5) . . . . ?
C11 N5 N3 N1 179.8(4) . . . . ?
C11 N5 C3 C1 -179.8(5) . . . . ?
C11 N5 C3 C5 -2.8(8) . . . . ?
C11 C9 C7 C5 61.9(6) . . . . ?
C29 C21 C20 C19 -177.6(5) . . . . ?
C29 C21 C22 C23 178.1(5) . . . . ?
C25 C16 C17 C18 -177.3(5) . . . . ?
C5 C3 C1 Ni1 10.1(9) . . . . ?
C5 C3 C1 N1 -176.8(5) . . . . ?
C12 N6 N4 N2 -179.4(4) . . . . ?
C12 N6 C4 C6 -6.3(8) . . . . ?
C12 N6 C4 C2 179.1(5) . . . . ?
C12 C10A C8A C6 69(2) . . . . ?
C8 C6 C4 N6 -15.4(8) . . . . ?
C8 C6 C4 C2 157.6(7) . . . . ?
C8A C6 C4 N6 14.9(13) . . . . ?
C8A C6 C4 C2 -172.1(11) . . . . ?

loop_
_twin_individual_id
_twin_individual_mass_fraction_refined
1 0.6966(12)
2 0.3034(12)
